data_7056000
loop_
_publ_author_name
'Jana, Barun'
'Ghosh, Pradyut'

_publ_section_title
;
 Structural diversities in Ag(i) complexes of xylyl platform based
 isomeric bis-NHC ligands: effects of pyridine wingtip substituents
;
_journal_issue 5
_journal_name_full 'New J. Chem.'
_journal_page_first 2131
_journal_paper_doi 10.1039/C6NJ03609K
_journal_volume 41
_journal_year 2017
_chemical_formula_sum 'C24 H22 F12 N6 P2'
_chemical_formula_weight 684.41
_space_group_crystal_system monoclinic
_space_group_IT_number 14
_space_group_name_Hall '-P 2yn'
_space_group_name_H-M_alt 'P 1 21/n 1'
_symmetry_space_group_name_Hall '-P 2yn'
_symmetry_space_group_name_H-M 'P 1 21/n 1'
_atom_sites_solution_hydrogens geom
_audit_creation_method SHELXL-2014/6
_audit_update_record
;
2017-01-16 deposited with the CCDC.
2017-01-30 downloaded from the CCDC.
;
_cell_angle_alpha 90
_cell_angle_beta 93.899(4)
_cell_angle_gamma 90
_cell_formula_units_Z 4
_cell_length_a 14.145(2)
_cell_length_b 10.0424(16)
_cell_length_c 19.296(3)
_cell_measurement_reflns_used 4339
_cell_measurement_temperature 150(2)
_cell_measurement_theta_max 22.91
_cell_measurement_theta_min 2.74
_cell_volume 2734.6(7)
_computing_cell_refinement 'Bruker SAINT'
_computing_data_collection 'Bruker APEX2'
_computing_data_reduction 'Bruker SAINT'
_computing_molecular_graphics 'Bruker SHELXTL'
_computing_publication_material 'Bruker SHELXTL'
_computing_structure_refinement 'SHELXL-2014/6 (Sheldrick, 2014)'
_computing_structure_solution 'SHELXS-97 (Sheldrick 2008)'
_diffrn_ambient_temperature 150(2)
_diffrn_measured_fraction_theta_full 1.000
_diffrn_measured_fraction_theta_max 0.997
_diffrn_measurement_device_type 'Bruker APEX-II CCD'
_diffrn_measurement_method '\f and \w scans'
_diffrn_radiation_type MoK\a
_diffrn_radiation_wavelength 0.71073
_diffrn_reflns_av_R_equivalents 0.0571
_diffrn_reflns_av_unetI/netI 0.0423
_diffrn_reflns_Laue_measured_fraction_full 1.000
_diffrn_reflns_Laue_measured_fraction_max 0.997
_diffrn_reflns_limit_h_max 17
_diffrn_reflns_limit_h_min -17
_diffrn_reflns_limit_k_max 12
_diffrn_reflns_limit_k_min -12
_diffrn_reflns_limit_l_max 23
_diffrn_reflns_limit_l_min -23
_diffrn_reflns_number 27160
_diffrn_reflns_point_group_measured_fraction_full 1.000
_diffrn_reflns_point_group_measured_fraction_max 0.997
_diffrn_reflns_theta_full 25.242
_diffrn_reflns_theta_max 25.751
_diffrn_reflns_theta_min 1.730
_exptl_absorpt_coefficient_mu 0.270
_exptl_absorpt_correction_type none
_exptl_crystal_colour colorless
_exptl_crystal_density_diffrn 1.662
_exptl_crystal_description block
_exptl_crystal_F_000 1384
_exptl_crystal_size_max 0.060
_exptl_crystal_size_mid 0.040
_exptl_crystal_size_min 0.030
_refine_diff_density_max 0.511
_refine_diff_density_min -0.437
_refine_diff_density_rms 0.058
_refine_ls_extinction_method none
_refine_ls_goodness_of_fit_ref 0.979
_refine_ls_hydrogen_treatment constr
_refine_ls_matrix_type full
_refine_ls_number_parameters 397
_refine_ls_number_reflns 5225
_refine_ls_number_restraints 0
_refine_ls_restrained_S_all 0.979
_refine_ls_R_factor_all 0.0721
_refine_ls_R_factor_gt 0.0452
_refine_ls_shift/su_max 0.000
_refine_ls_shift/su_mean 0.000
_refine_ls_structure_factor_coef Fsqd
_refine_ls_weighting_details 'w=1/[\s^2^(Fo^2^)+(0.1000P)^2^+0.3244P] where P=(Fo^2^+2Fc^2^)/3'
_refine_ls_weighting_scheme calc
_refine_ls_wR_factor_gt 0.1304
_refine_ls_wR_factor_ref 0.1550
_reflns_Friedel_coverage 0.000
_reflns_number_gt 3703
_reflns_number_total 5225
_reflns_threshold_expression 'I > 2\s(I)'
_cod_data_source_file c6nj03609k2.cif
_cod_data_source_block sad1
_cod_depositor_comments 'Adding full bibliography for 7056000--7056005.cif.'
_cod_original_cell_volume 2734.6(8)
_cod_database_code 7056000
_shelx_space_group_comment
;
The symmetry employed for this shelxl refinement is uniquely defined
by the following loop, which should always be used as a source of
symmetry information in preference to the above space-group names.
They are only intended as comments.
;
_shelx_estimated_absorpt_t_min 0.984
_shelx_estimated_absorpt_t_max 0.992
_shelxl_version_number 2014/6

loop_
_space_group_symop_operation_xyz
'x, y, z'
'-x+1/2, y+1/2, -z+1/2'
'-x, -y, -z'
'x-1/2, -y-1/2, z-1/2'

loop_
_atom_site_label
_atom_site_type_symbol
_atom_site_fract_x
_atom_site_fract_y
_atom_site_fract_z
_atom_site_U_iso_or_equiv
_atom_site_adp_type
_atom_site_occupancy
_atom_site_site_symmetry_order
_atom_site_calc_flag
_atom_site_refinement_flags_posn
_atom_site_refinement_flags_adp
P1 P 0.32472(5) 0.58897(7) 0.07998(4) 0.0308(2) Uani 1 1 d . .
P2 P 0.68792(5) 0.92079(7) 0.12426(4) 0.0320(2) Uani 1 1 d . .
C10 C 0.09379(18) 0.1659(3) 0.04589(13) 0.0263(6) Uani 1 1 d . .
C7 C 0.26634(18) 0.2012(3) 0.06427(13) 0.0260(6) Uani 1 1 d . .
H7 H 0.2677 0.2890 0.0492 0.031 Uiso 1 1 calc R U
C5 C 0.46237(17) 0.2376(3) 0.16654(13) 0.0253(6) Uani 1 1 d . .
C12 C -0.0169(2) 0.3080(3) -0.01353(16) 0.0391(7) Uani 1 1 d . .
H12 H -0.0322 0.3811 -0.0417 0.047 Uiso 1 1 calc R U
C6 C 0.43754(18) 0.1805(3) 0.09482(14) 0.0293(6) Uani 1 1 d . .
H6A H 0.4452 0.2494 0.0604 0.035 Uiso 1 1 calc R U
H6B H 0.4814 0.1092 0.0861 0.035 Uiso 1 1 calc R U
C15 C 0.54460(18) 0.3131(3) 0.17754(13) 0.0252(6) Uani 1 1 d . .
C11 C 0.0772(2) 0.2750(3) 0.00334(15) 0.0328(6) Uani 1 1 d . .
H11 H 0.1267 0.3240 -0.0133 0.039 Uiso 1 1 calc R U
C4 C 0.40640(19) 0.2169(3) 0.22146(14) 0.0321(6) Uani 1 1 d . .
H4 H 0.3513 0.1668 0.2145 0.038 Uiso 1 1 calc R U
C9 C 0.2160(2) 0.0021(3) 0.09281(15) 0.0330(6) Uani 1 1 d . .
H9 H 0.1760 -0.0691 0.1005 0.040 Uiso 1 1 calc R U
C2 C 0.5120(2) 0.3440(3) 0.29734(15) 0.0366(7) Uani 1 1 d . .
H2 H 0.5286 0.3799 0.3409 0.044 Uiso 1 1 calc R U
C1 C 0.5691(2) 0.3652(3) 0.24273(14) 0.0316(6) Uani 1 1 d . .
H1 H 0.6244 0.4149 0.2500 0.038 Uiso 1 1 calc R U
C3 C 0.4307(2) 0.2694(3) 0.28665(15) 0.0358(7) Uani 1 1 d . .
H3 H 0.3923 0.2542 0.3231 0.043 Uiso 1 1 calc R U
C14 C -0.0612(2) 0.1233(3) 0.05317(15) 0.0384(7) Uani 1 1 d . .
H14 H -0.1091 0.0709 0.0695 0.046 Uiso 1 1 calc R U
C8 C 0.3105(2) 0.0037(3) 0.10449(15) 0.0354(7) Uani 1 1 d . .
H8 H 0.3483 -0.0663 0.1214 0.043 Uiso 1 1 calc R U
C13 C -0.0869(2) 0.2316(3) 0.01195(15) 0.0384(7) Uani 1 1 d . .
H13 H -0.1504 0.2522 0.0017 0.046 Uiso 1 1 calc R U
C17 C 0.77386(19) 0.3247(3) 0.15265(14) 0.0279(6) Uani 1 1 d . .
H17 H 0.7769 0.2323 0.1553 0.034 Uiso 1 1 calc R U
C20 C 0.94235(19) 0.3691(3) 0.18442(14) 0.0305(6) Uani 1 1 d . .
C16 C 0.60303(18) 0.3388(3) 0.11613(14) 0.0303(6) Uani 1 1 d . .
H16A H 0.6109 0.2556 0.0916 0.036 Uiso 1 1 calc R U
H16B H 0.5687 0.3996 0.0845 0.036 Uiso 1 1 calc R U
C21 C 0.9615(2) 0.2519(3) 0.21900(15) 0.0367(7) Uani 1 1 d . .
H21 H 0.9132 0.1958 0.2314 0.044 Uiso 1 1 calc R U
C18 C 0.7203(2) 0.5286(3) 0.13670(15) 0.0357(7) Uani 1 1 d . .
H18 H 0.6795 0.5996 0.1263 0.043 Uiso 1 1 calc R U
C22 C 1.0557(2) 0.2208(4) 0.23459(16) 0.0494(9) Uani 1 1 d . .
H22 H 1.0728 0.1417 0.2572 0.059 Uiso 1 1 calc R U
C19 C 0.8133(2) 0.5364(3) 0.15595(15) 0.0347(7) Uani 1 1 d . .
H19 H 0.8488 0.6140 0.1617 0.042 Uiso 1 1 calc R U
C23 C 1.1238(2) 0.3100(4) 0.21580(18) 0.0543(10) Uani 1 1 d . .
H23 H 1.1877 0.2925 0.2265 0.065 Uiso 1 1 calc R U
C24 C 1.0967(2) 0.4231(4) 0.18173(19) 0.0515(9) Uani 1 1 d . .
H24 H 1.1437 0.4816 0.1694 0.062 Uiso 1 1 calc R U
N3 N 0.02868(16) 0.0894(2) 0.07095(12) 0.0318(5) Uani 1 1 d . .
N4 N 0.69696(15) 0.3950(2) 0.13531(12) 0.0282(5) Uani 1 1 d . .
N2 N 0.18921(15) 0.1261(2) 0.06719(11) 0.0256(5) Uani 1 1 d . .
N1 N 0.34109(15) 0.1292(2) 0.08662(11) 0.0266(5) Uani 1 1 d . .
N5 N 0.84650(15) 0.4078(2) 0.16567(12) 0.0273(5) Uani 1 1 d . .
N6 N 1.00569(18) 0.4560(3) 0.16463(14) 0.0429(7) Uani 1 1 d . .
F1 F 0.31716(13) 0.69525(18) 0.01853(9) 0.0473(5) Uani 1 1 d . .
F2 F 0.32881(14) 0.48222(19) 0.14094(10) 0.0537(5) Uani 1 1 d . .
F3 F 0.22593(13) 0.52604(19) 0.05085(10) 0.0541(5) Uani 1 1 d . .
F4 F 0.26876(14) 0.68899(17) 0.12684(10) 0.0502(5) Uani 1 1 d . .
F5 F 0.42204(14) 0.6496(2) 0.10817(11) 0.0651(6) Uani 1 1 d . .
F6 F 0.37825(14) 0.4871(2) 0.03236(10) 0.0567(6) Uani 1 1 d . .
F7 F 0.70350(12) 0.81677(16) 0.18607(9) 0.0389(4) Uani 1 1 d . .
F12 F 0.77752(14) 0.8601(2) 0.09044(10) 0.0626(6) Uani 1 1 d . .
F8 F 0.67531(17) 1.0270(2) 0.06287(10) 0.0670(6) Uani 1 1 d . .
F11 F 0.75800(18) 1.02139(19) 0.16695(12) 0.0709(7) Uani 1 1 d . .
F9 F 0.62356(15) 0.8187(2) 0.08043(12) 0.0699(7) Uani 1 1 d . .
F10 F 0.60152(18) 0.9830(3) 0.15889(12) 0.0887(9) Uani 1 1 d . .

loop_
_atom_site_aniso_label
_atom_site_aniso_U_11
_atom_site_aniso_U_22
_atom_site_aniso_U_33
_atom_site_aniso_U_23
_atom_site_aniso_U_13
_atom_site_aniso_U_12
P1 0.0315(4) 0.0280(4) 0.0333(4) 0.0013(3) 0.0044(3) -0.0003(3)
P2 0.0423(5) 0.0250(4) 0.0288(4) 0.0040(3) 0.0035(3) 0.0032(3)
C10 0.0244(14) 0.0309(15) 0.0231(13) -0.0064(11) -0.0018(10) -0.0013(11)
C7 0.0264(14) 0.0255(14) 0.0255(14) -0.0006(11) -0.0019(10) -0.0020(11)
C5 0.0220(13) 0.0257(14) 0.0279(14) 0.0004(11) 0.0007(10) 0.0046(10)
C12 0.0405(18) 0.0349(16) 0.0403(17) -0.0040(13) -0.0097(13) 0.0056(13)
C6 0.0232(14) 0.0361(15) 0.0283(14) -0.0026(12) -0.0013(11) -0.0002(11)
C15 0.0249(14) 0.0204(13) 0.0303(14) -0.0006(11) 0.0019(11) 0.0039(10)
C11 0.0300(15) 0.0328(16) 0.0351(15) 0.0006(13) -0.0011(12) -0.0029(12)
C4 0.0254(14) 0.0364(16) 0.0345(16) -0.0024(13) 0.0024(12) -0.0012(12)
C9 0.0355(16) 0.0244(14) 0.0379(16) 0.0055(12) -0.0059(12) -0.0037(12)
C2 0.0416(17) 0.0391(17) 0.0293(15) -0.0112(13) 0.0032(12) -0.0002(13)
C1 0.0325(15) 0.0296(15) 0.0326(15) -0.0053(12) 0.0015(12) -0.0030(12)
C3 0.0357(16) 0.0405(17) 0.0323(16) -0.0037(13) 0.0091(12) -0.0006(13)
C14 0.0280(15) 0.0505(19) 0.0369(17) -0.0092(14) 0.0044(12) -0.0036(13)
C8 0.0401(17) 0.0256(15) 0.0392(17) 0.0048(13) -0.0081(13) 0.0017(12)
C13 0.0262(15) 0.0475(19) 0.0409(17) -0.0135(14) -0.0014(13) 0.0052(13)
C17 0.0298(14) 0.0220(13) 0.0326(15) 0.0024(11) 0.0065(11) -0.0009(11)
C20 0.0288(14) 0.0360(16) 0.0272(14) -0.0071(12) 0.0045(11) -0.0018(12)
C16 0.0249(14) 0.0340(16) 0.0319(15) -0.0015(12) 0.0012(11) -0.0052(11)
C21 0.0362(17) 0.0426(18) 0.0314(16) -0.0019(13) 0.0037(12) 0.0050(13)
C18 0.0427(17) 0.0199(14) 0.0445(17) 0.0012(12) 0.0020(13) 0.0000(12)
C22 0.050(2) 0.064(2) 0.0332(17) -0.0080(16) -0.0036(15) 0.0197(18)
C19 0.0394(17) 0.0213(14) 0.0434(17) 0.0007(12) 0.0040(13) -0.0086(12)
C23 0.0302(18) 0.086(3) 0.046(2) -0.024(2) -0.0009(15) 0.0098(18)
C24 0.0291(17) 0.071(3) 0.055(2) -0.0159(19) 0.0079(15) -0.0093(17)
N3 0.0284(12) 0.0385(14) 0.0283(12) -0.0042(10) 0.0016(10) -0.0043(10)
N4 0.0290(12) 0.0248(12) 0.0310(13) -0.0012(10) 0.0039(9) -0.0037(10)
N2 0.0263(12) 0.0263(12) 0.0236(11) 0.0009(9) -0.0020(9) -0.0032(9)
N1 0.0250(12) 0.0275(12) 0.0267(12) 0.0000(10) -0.0021(9) -0.0003(9)
N5 0.0257(12) 0.0250(12) 0.0316(12) -0.0006(9) 0.0054(9) -0.0050(9)
N6 0.0349(15) 0.0489(16) 0.0461(16) -0.0091(13) 0.0109(12) -0.0121(12)
F1 0.0574(12) 0.0410(10) 0.0454(11) 0.0114(9) 0.0170(9) 0.0055(9)
F2 0.0594(12) 0.0506(12) 0.0515(12) 0.0223(10) 0.0061(9) 0.0104(9)
F3 0.0420(11) 0.0491(12) 0.0691(13) 0.0044(10) -0.0106(9) -0.0103(9)
F4 0.0658(13) 0.0361(10) 0.0520(11) -0.0015(9) 0.0274(10) 0.0040(9)
F5 0.0434(11) 0.0877(16) 0.0636(13) -0.0022(12) -0.0011(10) -0.0251(11)
F6 0.0666(13) 0.0493(12) 0.0560(12) -0.0029(10) 0.0172(10) 0.0211(10)
F7 0.0529(11) 0.0293(9) 0.0350(9) 0.0089(7) 0.0062(8) 0.0018(8)
F12 0.0596(13) 0.0775(15) 0.0539(12) 0.0089(11) 0.0261(10) 0.0159(11)
F8 0.1137(19) 0.0454(12) 0.0411(11) 0.0194(10) 0.0000(11) 0.0122(12)
F11 0.1106(19) 0.0300(11) 0.0675(14) 0.0070(10) -0.0281(13) -0.0195(11)
F9 0.0708(14) 0.0630(14) 0.0711(15) 0.0070(12) -0.0300(12) -0.0209(12)
F10 0.0918(18) 0.104(2) 0.0738(15) 0.0285(15) 0.0349(13) 0.0700(16)

loop_
_atom_type_symbol
_atom_type_description
_atom_type_scat_dispersion_real
_atom_type_scat_dispersion_imag
_atom_type_scat_source
C C 0.0033 0.0016 'International Tables Vol C Tables 4.2.6.8 and 6.1.1.4'
H H 0.0000 0.0000 'International Tables Vol C Tables 4.2.6.8 and 6.1.1.4'
N N 0.0061 0.0033 'International Tables Vol C Tables 4.2.6.8 and 6.1.1.4'
F F 0.0171 0.0103 'International Tables Vol C Tables 4.2.6.8 and 6.1.1.4'
P P 0.1023 0.0942 'International Tables Vol C Tables 4.2.6.8 and 6.1.1.4'

loop_
_geom_angle_atom_site_label_1
_geom_angle_atom_site_label_2
_geom_angle_atom_site_label_3
_geom_angle
F5 P1 F2 91.05(12)
F5 P1 F1 90.63(11)
F2 P1 F1 178.21(11)
F5 P1 F4 90.95(12)
F2 P1 F4 89.98(11)
F1 P1 F4 89.38(10)
F5 P1 F6 90.52(12)
F2 P1 F6 89.95(11)
F1 P1 F6 90.64(10)
F4 P1 F6 178.54(12)
F5 P1 F3 179.47(13)
F2 P1 F3 88.88(11)
F1 P1 F3 89.44(11)
F4 P1 F3 89.58(11)
F6 P1 F3 88.95(11)
F10 P2 F9 92.84(15)
F10 P2 F12 178.43(15)
F9 P2 F12 88.72(13)
F10 P2 F7 90.83(11)
F9 P2 F7 91.18(11)
F12 P2 F7 88.98(10)
F10 P2 F8 89.95(12)
F9 P2 F8 90.30(12)
F12 P2 F8 90.21(12)
F7 P2 F8 178.29(12)
F10 P2 F11 90.15(15)
F9 P2 F11 177.01(14)
F12 P2 F11 88.30(14)
F7 P2 F11 88.81(10)
F8 P2 F11 89.67(11)
N3 C10 C11 126.0(2)
N3 C10 N2 113.5(2)
C11 C10 N2 120.6(2)
N1 C7 N2 108.4(2)
C4 C5 C15 118.8(2)
C4 C5 C6 122.3(2)
C15 C5 C6 118.9(2)
C13 C12 C11 119.1(3)
N1 C6 C5 112.9(2)
C1 C15 C5 120.0(2)
C1 C15 C16 122.1(2)
C5 C15 C16 117.9(2)
C10 C11 C12 116.8(3)
C5 C4 C3 121.3(3)
C8 C9 N2 107.2(2)
C3 C2 C1 119.6(3)
C15 C1 C2 120.6(3)
C2 C3 C4 119.8(3)
N3 C14 C13 123.8(3)
C9 C8 N1 107.2(2)
C12 C13 C14 118.7(3)
N4 C17 N5 108.9(2)
N6 C20 C21 126.2(3)
N6 C20 N5 113.2(3)
C21 C20 N5 120.5(3)
N4 C16 C15 113.7(2)
C20 C21 C22 117.1(3)
C19 C18 N4 106.8(3)
C21 C22 C23 118.4(3)
C18 C19 N5 107.5(2)
C24 C23 C22 119.4(3)
N6 C24 C23 124.0(3)
C10 N3 C14 115.7(3)
C17 N4 C18 108.9(2)
C17 N4 C16 125.0(2)
C18 N4 C16 126.1(2)
C7 N2 C9 108.6(2)
C7 N2 C10 125.9(2)
C9 N2 C10 125.5(2)
C7 N1 C8 108.7(2)
C7 N1 C6 124.2(2)
C8 N1 C6 127.0(2)
C17 N5 C19 108.0(2)
C17 N5 C20 125.5(2)
C19 N5 C20 126.5(2)
C20 N6 C24 114.9(3)

loop_
_geom_bond_atom_site_label_1
_geom_bond_atom_site_label_2
_geom_bond_distance
P1 F5 1.5682(19)
P1 F2 1.5895(18)
P1 F1 1.5936(18)
P1 F4 1.5970(18)
P1 F6 1.5996(19)
P1 F3 1.6004(18)
P2 F10 1.562(2)
P2 F9 1.578(2)
P2 F12 1.586(2)
P2 F7 1.5895(17)
P2 F8 1.5951(19)
P2 F11 1.603(2)
C10 N3 1.316(3)
C10 C11 1.379(4)
C10 N2 1.441(3)
C7 N1 1.328(3)
C7 N2 1.330(3)
C5 C4 1.381(4)
C5 C15 1.393(4)
C5 C6 1.517(4)
C12 C13 1.370(4)
C12 C11 1.389(4)
C6 N1 1.457(3)
C15 C1 1.385(4)
C15 C16 1.512(4)
C4 C3 1.386(4)
C9 C8 1.339(4)
C9 N2 1.384(3)
C2 C3 1.376(4)
C2 C1 1.387(4)
C14 N3 1.338(4)
C14 C13 1.381(4)
C8 N1 1.384(3)
C17 N4 1.321(3)
C17 N5 1.335(3)
C20 N6 1.325(4)
C20 C21 1.371(4)
C20 N5 1.433(3)
C16 N4 1.468(3)
C21 C22 1.382(4)
C18 C19 1.345(4)
C18 N4 1.381(3)
C22 C23 1.382(5)
C19 N5 1.382(4)
C23 C24 1.355(5)
C24 N6 1.348(4)
